data_4321306
loop_
_publ_author_name
'Evelyn M. Bond'
'Eileen N. Duesler'
'Robert T. Paine'
'Mary P. Neu'
'John H. Matonic'
'Brian L. Scott'

_publ_section_title
;
 Synthesis and Molecular Structure of a Plutonium(IV) Coordination
 Complex: [Pu(NO3)2{2,6-[(C6H5)2P(O)CH2]2C5H3NO}2](NO3)2.1.5H2O.0.5MeOH
;
_journal_name_full 'Inorganic Chemistry'
_journal_page_first 4152
_journal_page_last 4155
_journal_paper_doi 10.1021/ic000146z
_journal_volume 39
_journal_year 2000
_chemical_formula_sum 'C62.5 H58.5 N6 O20 P4 Pu'
_chemical_formula_weight 1579.53
_chemical_name_common
;
?
;
_chemical_name_systematic
; 
? 
;
_space_group_IT_number 14
_symmetry_cell_setting monoclinic
_symmetry_space_group_name_Hall '-P 2yn'
_symmetry_space_group_name_H-M 'P 1 21/n 1'
_atom_sites_solution_hydrogens geom
_atom_sites_solution_primary direct
_atom_sites_solution_secondary difmap
_audit_creation_method SHELXL
_cell_angle_alpha 90.00
_cell_angle_beta 108.640(1)
_cell_angle_gamma 90.00
_cell_formula_units_Z 4
_cell_length_a 19.1011(9)
_cell_length_b 18.2873(9)
_cell_length_c 21.507(1)
_cell_measurement_reflns_used 250
_cell_measurement_temperature 293(2)
_cell_measurement_theta_max 25
_cell_measurement_theta_min 15
_cell_volume 7118.5(6)
_computing_cell_refinement 'SAINT 4.05  (Bruker, 1996)'
_computing_data_collection 'SMART 4.210 (Bruker, 1996)'
_computing_data_reduction 'SAINT 4.05  (Bruker, 1996)'
_computing_molecular_graphics 'SHELXTL (Sheldrick, 1997)'
_computing_publication_material 'SHELXTL (Sheldrick, 1997)'
_computing_structure_refinement 'SHELXL-93 (Sheldrick, 1993)'
_computing_structure_solution 'SHELXS-97 (Sheldrick, 1990)'
_diffrn_ambient_temperature 293(2)
_diffrn_measurement_device Bruker-P4/CCD
_diffrn_measurement_method '\w and \f scans'
_diffrn_radiation_monochromator graphite
_diffrn_radiation_source 'fine-focus sealed tube'
_diffrn_radiation_type MoK\a
_diffrn_radiation_wavelength 0.71073
_diffrn_reflns_av_R_equivalents 0.0246
_diffrn_reflns_av_sigmaI/netI 0.0313
_diffrn_reflns_limit_h_max 20
_diffrn_reflns_limit_h_min -20
_diffrn_reflns_limit_k_max 20
_diffrn_reflns_limit_k_min -20
_diffrn_reflns_limit_l_max 22
_diffrn_reflns_limit_l_min -23
_diffrn_reflns_number 25691
_diffrn_reflns_theta_max 23.31
_diffrn_reflns_theta_min 1.50
_diffrn_standards_decay_% <2
_exptl_absorpt_coefficient_mu 1.088
_exptl_absorpt_correction_type 'empirical (SADABS, Sheldrick, 1996)'
_exptl_crystal_colour orange-brown
_exptl_crystal_density_diffrn 1.474
_exptl_crystal_density_meas ?
_exptl_crystal_description plate
_exptl_crystal_F_000 3158
_exptl_crystal_size_max 0.25
_exptl_crystal_size_mid 0.25
_exptl_crystal_size_min 0.10
_refine_diff_density_max 1.048
_refine_diff_density_min -0.526
_refine_diff_density_rms 0.107
_refine_ls_extinction_method none
_refine_ls_goodness_of_fit_all 1.172
_refine_ls_goodness_of_fit_obs 1.216
_refine_ls_hydrogen_treatment calc
_refine_ls_matrix_type full
_refine_ls_number_parameters 842
_refine_ls_number_reflns 9880
_refine_ls_number_restraints 0
_refine_ls_restrained_S_all 1.172
_refine_ls_restrained_S_obs 1.216
_refine_ls_R_factor_all 0.0488
_refine_ls_R_factor_obs 0.0368
_refine_ls_shift/esd_max -0.483
_refine_ls_shift/esd_mean 0.008
_refine_ls_structure_factor_coef Fsqd
_refine_ls_weighting_details
;
 'calc w=1/[\s^2^(Fo^2^)+(0.0476P)^2^+12.5164P] where P=(Fo^2^+2Fc^2^)/3'
;
_refine_ls_weighting_scheme calc
_refine_ls_wR_factor_all 0.1039
_refine_ls_wR_factor_obs 0.0978
_reflns_number_observed 8274
_reflns_number_total 9880
_reflns_observed_criterion >2sigma(I)
_cod_data_source_file ic000146z.cif
_cod_data_source_block punopopo
_cod_depositor_comments
;
The following automatic conversions were performed:

'_exptl_crystal_density_meas' value 'not measured' was changed to '?'
- the value is perceived as not measured.

Automatic conversion script
Id: cif_fix_values 3008 2015-01-20 13:52:24Z robertas 
;
_cod_original_cell_volume 7118.6(6)
_cod_original_formula_sum 'C62.50 H58.50 N6 O20 P4 Pu'
_cod_database_code 4321306

loop_
_publ_contact_author
;
Mary P. Neu
mneu@lanl.gov
;
;
Robert Paine
rtpaine@unm.edu
;

loop_
_symmetry_equiv_pos_as_xyz
'x, y, z'
'-x+1/2, y+1/2, -z+1/2'
'-x, -y, -z'
'x-1/2, -y-1/2, z-1/2'

loop_
_atom_site_aniso_label
_atom_site_aniso_U_11
_atom_site_aniso_U_22
_atom_site_aniso_U_33
_atom_site_aniso_U_23
_atom_site_aniso_U_13
_atom_site_aniso_U_12
Pu1 0.03972(14) 0.02785(12) 0.04767(14) 0.00062(9) 0.02084(10) 0.00015(9)
P1 0.0492(10) 0.0320(8) 0.0635(10) 0.0053(7) 0.0265(8) 0.0001(7)
P2 0.0384(9) 0.0405(8) 0.0455(9) 0.0002(7) 0.0179(7) -0.0025(7)
P3 0.0489(10) 0.0332(8) 0.0506(9) -0.0030(7) 0.0221(8) -0.0032(7)
P4 0.0381(9) 0.0459(9) 0.0614(10) -0.0043(8) 0.0227(8) -0.0017(7)
N1 0.040(3) 0.036(3) 0.046(3) -0.006(2) 0.017(2) 0.000(2)
N2 0.046(3) 0.034(3) 0.048(3) 0.003(2) 0.019(2) 0.005(2)
N3 0.052(4) 0.050(3) 0.076(4) 0.014(3) 0.024(3) 0.006(3)
N4 0.069(4) 0.054(4) 0.077(4) -0.003(3) 0.045(4) 0.002(3)
O1 0.056(3) 0.032(2) 0.063(3) 0.004(2) 0.024(2) -0.003(2)
O2 0.044(2) 0.045(2) 0.046(2) 0.001(2) 0.020(2) -0.001(2)
O3 0.060(3) 0.038(2) 0.055(3) -0.005(2) 0.026(2) -0.009(2)
O4 0.045(2) 0.051(2) 0.058(3) -0.002(2) 0.024(2) -0.006(2)
O5 0.045(2) 0.034(2) 0.054(2) -0.003(2) 0.022(2) 0.002(2)
O6 0.043(2) 0.037(2) 0.055(2) 0.001(2) 0.020(2) 0.004(2)
O3A 0.070(3) 0.069(3) 0.066(3) -0.007(3) 0.027(3) -0.010(3)
O3B 0.066(4) 0.093(4) 0.094(4) 0.018(3) 0.006(3) 0.032(3)
O3C 0.054(3) 0.050(3) 0.069(3) 0.007(2) 0.021(2) 0.009(2)
O4A 0.066(3) 0.063(3) 0.073(3) 0.005(3) 0.022(3) -0.007(2)
O4B 0.116(5) 0.100(4) 0.103(5) -0.002(4) 0.071(4) 0.033(4)
O4C 0.079(3) 0.046(3) 0.078(3) 0.005(2) 0.047(3) 0.009(2)
C1 0.050(4) 0.033(3) 0.069(4) -0.002(3) 0.026(3) -0.001(3)
C2 0.051(4) 0.048(4) 0.043(3) -0.004(3) 0.019(3) -0.012(3)
C3 0.055(4) 0.037(3) 0.056(4) -0.003(3) 0.025(3) -0.006(3)
C4 0.041(4) 0.051(4) 0.057(4) -0.001(3) 0.009(3) 0.001(3)
C5 0.041(4) 0.042(3) 0.052(4) -0.005(3) 0.017(3) -0.001(3)
C6 0.059(4) 0.039(4) 0.056(4) -0.008(3) 0.018(3) -0.001(3)
C7 0.046(4) 0.056(4) 0.055(4) -0.011(3) 0.016(3) 0.010(3)
C8 0.044(4) 0.063(4) 0.056(4) -0.011(3) 0.022(3) -0.005(3)
C9 0.043(4) 0.052(4) 0.040(3) -0.009(3) 0.016(3) -0.006(3)
C10 0.045(4) 0.044(4) 0.061(4) 0.004(3) 0.018(3) 0.000(3)
C11 0.051(4) 0.055(4) 0.095(6) 0.002(4) 0.015(4) 0.007(4)
C12 0.061(5) 0.053(4) 0.105(6) 0.002(4) 0.021(5) 0.017(4)
C13 0.067(5) 0.040(4) 0.073(5) 0.001(3) 0.018(4) 0.006(3)
C14 0.049(4) 0.034(3) 0.057(4) -0.003(3) 0.022(3) -0.003(3)
C15 0.053(4) 0.041(4) 0.071(4) 0.012(3) 0.030(3) -0.001(3)
C16 0.076(5) 0.055(4) 0.097(6) -0.001(4) 0.055(5) -0.002(4)
C17 0.092(7) 0.078(6) 0.133(8) 0.000(6) 0.078(6) 0.002(5)
C18 0.081(6) 0.100(7) 0.136(8) 0.014(6) 0.073(6) -0.008(6)
C19 0.072(6) 0.074(6) 0.139(8) -0.001(6) 0.049(6) -0.028(5)
C20 0.068(5) 0.055(4) 0.111(6) -0.002(4) 0.048(5) -0.008(4)
C21 0.054(4) 0.040(4) 0.077(5) 0.011(3) 0.030(4) 0.002(3)
C22 0.067(5) 0.048(4) 0.098(6) 0.021(4) 0.041(4) 0.012(4)
C23 0.086(7) 0.055(5) 0.141(9) 0.034(6) 0.052(6) 0.021(5)
C24 0.084(7) 0.077(7) 0.148(10) 0.049(7) 0.040(7) 0.029(5)
C25 0.085(7) 0.109(8) 0.101(7) 0.031(6) -0.003(5) 0.003(6)
C26 0.085(6) 0.063(5) 0.086(6) 0.016(4) 0.016(5) 0.004(4)
C27 0.043(4) 0.036(3) 0.070(4) -0.006(3) 0.019(3) -0.004(3)
C28 0.049(4) 0.047(4) 0.070(5) 0.006(3) 0.011(4) -0.005(3)
C29 0.061(5) 0.045(4) 0.117(7) 0.016(4) -0.002(5) 0.003(4)
C30 0.052(5) 0.046(5) 0.165(10) -0.012(6) 0.020(6) 0.001(4)
C31 0.056(5) 0.057(5) 0.146(9) -0.029(5) 0.059(6) -0.010(4)
C32 0.057(5) 0.067(5) 0.087(5) -0.022(4) 0.036(4) -0.014(4)
C33 0.050(4) 0.048(4) 0.051(4) 0.002(3) 0.023(3) -0.003(3)
C34 0.058(4) 0.059(4) 0.059(4) 0.002(3) 0.022(3) -0.010(3)
C35 0.094(6) 0.045(4) 0.086(6) 0.002(4) 0.034(5) -0.024(4)
C36 0.135(8) 0.056(5) 0.083(6) 0.023(5) 0.038(6) -0.011(5)
C37 0.123(8) 0.069(6) 0.071(5) 0.023(5) 0.013(5) 0.004(5)
C38 0.074(5) 0.060(5) 0.060(4) 0.004(4) 0.012(4) 0.001(4)
C39 0.052(4) 0.051(4) 0.061(4) -0.017(3) 0.025(3) -0.013(3)
C40 0.065(5) 0.053(4) 0.084(5) -0.018(4) 0.039(4) 0.000(3)
C41 0.094(7) 0.076(6) 0.112(7) -0.034(5) 0.054(6) 0.002(5)
C42 0.105(8) 0.113(9) 0.134(10) -0.060(8) 0.072(7) -0.004(7)
C43 0.143(10) 0.133(10) 0.086(7) -0.024(6) 0.077(7) -0.012(8)
C44 0.097(6) 0.073(5) 0.071(5) -0.010(4) 0.045(5) -0.002(4)
C45 0.054(4) 0.039(3) 0.055(4) -0.010(3) 0.023(3) -0.007(3)
C46 0.056(4) 0.050(4) 0.062(4) -0.008(3) 0.015(3) -0.002(3)
C47 0.053(5) 0.085(6) 0.086(6) -0.018(5) 0.009(4) 0.012(4)
C48 0.045(4) 0.095(6) 0.089(6) -0.035(5) 0.022(4) -0.011(4)
C49 0.068(5) 0.064(5) 0.105(6) -0.021(4) 0.042(5) -0.025(4)
C50 0.060(5) 0.047(4) 0.085(5) -0.008(4) 0.033(4) -0.007(3)
C51 0.052(4) 0.054(4) 0.088(6) -0.007(4) 0.035(4) 0.000(3)
C52 0.075(6) 0.105(7) 0.109(7) -0.041(6) 0.057(6) -0.028(5)
C53 0.119(10) 0.143(10) 0.161(12) -0.080(9) 0.105(10) -0.046(8)
C54 0.119(11) 0.098(9) 0.243(19) -0.028(10) 0.125(14) 0.008(8)
C55 0.089(8) 0.160(13) 0.229(17) 0.067(12) 0.090(11) 0.064(8)
C56 0.077(7) 0.139(9) 0.133(9) 0.042(7) 0.055(7) 0.044(6)
C57 0.040(4) 0.047(4) 0.062(4) -0.003(3) 0.022(3) -0.001(3)
C58 0.065(5) 0.056(4) 0.066(5) -0.008(4) 0.027(4) -0.011(4)
C59 0.083(6) 0.077(5) 0.068(5) -0.023(4) 0.032(4) -0.010(4)
C60 0.099(7) 0.062(5) 0.093(6) -0.024(5) 0.035(5) -0.021(5)
C61 0.105(7) 0.062(5) 0.103(7) -0.009(5) 0.048(6) -0.033(5)
C62 0.083(6) 0.065(5) 0.072(5) -0.011(4) 0.037(4) -0.015(4)
N2 0.092(6) 0.093(6) 0.074(5) 0.003(5) 0.014(4) 0.021(5)
O6N 0.106(5) 0.120(6) 0.116(5) -0.019(4) 0.049(4) 0.021(4)
O3N 0.216(9) 0.073(4) 0.155(7) -0.022(5) 0.117(7) -0.036(5)
N1 0.189(10) 0.100(7) 0.108(7) -0.033(6) 0.095(7) -0.043(7)
O5N 0.193(10) 0.156(8) 0.150(8) -0.009(6) 0.107(8) 0.009(6)
O2N 0.243(11) 0.109(6) 0.169(8) -0.049(6) 0.098(8) -0.055(7)
O4N 0.180(9) 0.093(6) 0.198(10) 0.010(6) 0.036(7) -0.009(6)
O1N 0.281(14) 0.259(13) 0.095(6) 0.002(7) 0.104(8) -0.059(10)

loop_
_atom_site_label
_atom_site_type_symbol
_atom_site_fract_x
_atom_site_fract_y
_atom_site_fract_z
_atom_site_U_iso_or_equiv
_atom_site_thermal_displace_type
_atom_site_occupancy
_atom_site_calc_flag
_atom_site_refinement_flags
_atom_site_disorder_group
Pu1 Pu 0.481667(12) 0.217036(10) 0.201533(10) 0.03678(9) Uani 1 d . .
P1 P 0.44164(9) 0.02503(8) 0.21640(9) 0.0462(4) Uani 1 d . .
P2 P 0.61335(8) 0.24950(8) 0.11123(8) 0.0404(4) Uani 1 d . .
P3 P 0.54379(9) 0.40382(8) 0.24830(8) 0.0428(4) Uani 1 d . .
P4 P 0.28556(9) 0.20452(9) 0.09838(9) 0.0469(4) Uani 1 d . .
N1 N 0.5051(3) 0.0954(2) 0.0928(2) 0.0398(11) Uani 1 d . .
N2 N 0.3925(3) 0.3594(2) 0.1100(2) 0.0419(12) Uani 1 d . .
N3 N 0.6230(3) 0.1350(3) 0.2784(3) 0.0587(15) Uani 1 d . .
N4 N 0.4017(3) 0.2804(3) 0.2884(3) 0.062(2) Uani 1 d . .
O1 O 0.4632(2) 0.1021(2) 0.2382(2) 0.0490(10) Uani 1 d . .
O2 O 0.5824(2) 0.2512(2) 0.1671(2) 0.0438(9) Uani 1 d . .
O3 O 0.5319(2) 0.3239(2) 0.2581(2) 0.0490(10) Uani 1 d . .
O4 O 0.3537(2) 0.1894(2) 0.1545(2) 0.0499(10) Uani 1 d . .
O5 O 0.4631(2) 0.1477(2) 0.1058(2) 0.0428(9) Uani 1 d . .
O6 O 0.4410(2) 0.3042(2) 0.1182(2) 0.0436(10) Uani 1 d . .
O3A O 0.5964(3) 0.1135(3) 0.2213(3) 0.0667(13) Uani 1 d . .
O3B O 0.6776(3) 0.1094(3) 0.3181(3) 0.089(2) Uani 1 d . .
O3C O 0.5888(2) 0.1894(2) 0.2958(2) 0.0575(11) Uani 1 d . .
O4A O 0.3882(3) 0.3104(3) 0.2332(3) 0.0671(13) Uani 1 d . .
O4B O 0.3770(4) 0.3015(3) 0.3300(3) 0.098(2) Uani 1 d . .
O4C O 0.4425(3) 0.2239(2) 0.2981(2) 0.0625(13) Uani 1 d . .
C1 C 0.4270(3) 0.0108(3) 0.1302(3) 0.049(2) Uani 1 d . .
H1A H 0.4108(3) -0.0393(3) 0.1197(3) 0.059 Uiso 1 calc R .
H1B H 0.3868(3) 0.0423(3) 0.1057(3) 0.059 Uiso 1 calc R .
C2 C 0.5593(4) 0.1915(3) 0.0450(3) 0.0465(15) Uani 1 d . .
H2A H 0.5095(4) 0.2108(3) 0.0286(3) 0.056 Uiso 1 calc R .
H2B H 0.5803(4) 0.1937(3) 0.0095(3) 0.056 Uiso 1 calc R .
C3 C 0.5004(3) 0.4352(3) 0.1650(3) 0.048(2) Uani 1 d . .
H3A H 0.5115(3) 0.4868(3) 0.1636(3) 0.057 Uiso 1 calc R .
H3B H 0.5240(3) 0.4100(3) 0.1372(3) 0.057 Uiso 1 calc R .
C4 C 0.2999(4) 0.2728(3) 0.0438(3) 0.051(2) Uani 1 d . .
H4A H 0.3385(4) 0.2561(3) 0.0269(3) 0.061 Uiso 1 calc R .
H4B H 0.2549(4) 0.2777(3) 0.0069(3) 0.061 Uiso 1 calc R .
C5 C 0.4915(3) 0.0242(3) 0.1061(3) 0.0445(14) Uani 1 d . .
C6 C 0.5347(4) -0.0301(3) 0.0922(3) 0.051(2) Uani 1 d . .
H6A H 0.5265(4) -0.0787(3) 0.1006(3) 0.061 Uiso 1 calc R .
C7 C 0.5895(3) -0.0128(4) 0.0661(3) 0.052(2) Uani 1 d . .
H7A H 0.6198(3) -0.0492(4) 0.0586(3) 0.063 Uiso 1 calc R .
C8 C 0.5991(4) 0.0592(4) 0.0512(3) 0.053(2) Uani 1 d . .
H8A H 0.6354(4) 0.0709(4) 0.0325(3) 0.064 Uiso 1 calc R .
C9 C 0.5556(3) 0.1140(3) 0.0637(3) 0.0439(14) Uani 1 d . .
C10 C 0.3210(3) 0.3468(3) 0.0746(3) 0.050(2) Uani 1 d . .
C11 C 0.2718(4) 0.4036(4) 0.0663(4) 0.069(2) Uani 1 d . .
H11A H 0.2223(4) 0.3960(4) 0.0427(4) 0.083 Uiso 1 calc R .
C12 C 0.2951(4) 0.4725(4) 0.0926(4) 0.074(2) Uani 1 d . .
H12A H 0.2616(4) 0.5107(4) 0.0877(4) 0.089 Uiso 1 calc R .
C13 C 0.3681(4) 0.4823(4) 0.1257(3) 0.061(2) Uani 1 d . .
H13A H 0.3845(4) 0.5282(4) 0.1427(3) 0.073 Uiso 1 calc R .
C14 C 0.4188(3) 0.4259(3) 0.1348(3) 0.0454(15) Uani 1 d . .
C15 C 0.3553(4) 0.0032(3) 0.2273(3) 0.052(2) Uani 1 d . .
C16 C 0.3228(4) 0.0529(4) 0.2583(4) 0.070(2) Uani 1 d . .
H16A H 0.3463(4) 0.0967(4) 0.2744(4) 0.083 Uiso 1 calc R .
C17 C 0.2544(5) 0.0362(5) 0.2647(5) 0.091(3) Uani 1 d . .
H17A H 0.2318(5) 0.0699(5) 0.2845(5) 0.109 Uiso 1 calc R .
C18 C 0.2202(5) -0.0279(6) 0.2429(5) 0.097(3) Uani 1 d . .
H18A H 0.1747(5) -0.0383(6) 0.2481(5) 0.116 Uiso 1 calc R .
C19 C 0.2527(5) -0.0773(5) 0.2131(5) 0.091(3) Uani 1 d . .
H19A H 0.2290(5) -0.1213(5) 0.1980(5) 0.110 Uiso 1 calc R .
C20 C 0.3200(4) -0.0629(4) 0.2053(4) 0.073(2) Uani 1 d . .
H20A H 0.3418(4) -0.0971(4) 0.1853(4) 0.088 Uiso 1 calc R .
C21 C 0.5105(4) -0.0376(3) 0.2632(4) 0.055(2) Uani 1 d . .
C22 C 0.5181(4) -0.1073(4) 0.2406(4) 0.068(2) Uani 1 d . .
H22A H 0.4876(4) -0.1220(4) 0.1995(4) 0.081 Uiso 1 calc R .
C23 C 0.5704(5) -0.1545(5) 0.2783(6) 0.090(3) Uani 1 d . .
H23A H 0.5751(5) -0.2012(5) 0.2629(6) 0.108 Uiso 1 calc R .
C24 C 0.6151(6) -0.1329(6) 0.3379(6) 0.102(3) Uani 1 d . .
H24A H 0.6505(6) -0.1651(6) 0.3632(6) 0.122 Uiso 1 calc R .
C25 C 0.6092(5) -0.0640(6) 0.3619(5) 0.106(3) Uani 1 d . .
H25A H 0.6402(5) -0.0500(6) 0.4031(5) 0.127 Uiso 1 calc R .
C26 C 0.5557(5) -0.0151(5) 0.3235(4) 0.081(2) Uani 1 d . .
H26A H 0.5512(5) 0.0317(5) 0.3387(4) 0.097 Uiso 1 calc R .
C27 C 0.7067(3) 0.2158(3) 0.1383(3) 0.049(2) Uani 1 d . .
C28 C 0.7422(4) 0.2062(3) 0.2051(4) 0.058(2) Uani 1 d . .
H28A H 0.7173(4) 0.2148(3) 0.2351(4) 0.069 Uiso 1 calc R .
C29 C 0.8153(4) 0.1835(4) 0.2264(5) 0.081(3) Uani 1 d . .
H29A H 0.8397(4) 0.1770(4) 0.2710(5) 0.098 Uiso 1 calc R .
C30 C 0.8519(5) 0.1704(4) 0.1816(6) 0.091(3) Uani 1 d . .
H30A H 0.9008(5) 0.1549(4) 0.1964(6) 0.110 Uiso 1 calc R .
C31 C 0.8179(5) 0.1799(4) 0.1170(6) 0.080(3) Uani 1 d . .
H31A H 0.8437(5) 0.1710(4) 0.0877(6) 0.096 Uiso 1 calc R .
C32 C 0.7442(4) 0.2029(4) 0.0931(4) 0.068(2) Uani 1 d . .
H32A H 0.7208(4) 0.2095(4) 0.0484(4) 0.081 Uiso 1 calc R .
C33 C 0.6173(3) 0.3392(3) 0.0781(3) 0.0479(15) Uani 1 d . .
C34 C 0.6733(4) 0.3864(4) 0.1117(3) 0.058(2) Uani 1 d . .
H34A H 0.7105(4) 0.3699(4) 0.1486(3) 0.069 Uiso 1 calc R .
C35 C 0.6744(5) 0.4574(4) 0.0909(4) 0.074(2) Uani 1 d . .
H35A H 0.7116(5) 0.4892(4) 0.1142(4) 0.088 Uiso 1 calc R .
C36 C 0.6211(6) 0.4809(5) 0.0364(4) 0.091(3) Uani 1 d . .
H36A H 0.6225(6) 0.5288(5) 0.0223(4) 0.109 Uiso 1 calc R .
C37 C 0.5656(6) 0.4357(5) 0.0018(4) 0.092(3) Uani 1 d . .
H37A H 0.5297(6) 0.4530(5) -0.0357(4) 0.110 Uiso 1 calc R .
C38 C 0.5624(4) 0.3641(4) 0.0221(3) 0.067(2) Uani 1 d . .
H38A H 0.5243(4) 0.3332(4) -0.0011(3) 0.080 Uiso 1 calc R .
C39 C 0.5104(4) 0.4588(4) 0.3025(3) 0.053(2) Uani 1 d . .
C40 C 0.4911(4) 0.5316(4) 0.2900(4) 0.064(2) Uani 1 d . .
H40A H 0.4936(4) 0.5532(4) 0.2516(4) 0.076 Uiso 1 calc R .
C41 C 0.4683(5) 0.5721(5) 0.3336(5) 0.089(3) Uani 1 d . .
H41A H 0.4546(5) 0.6208(5) 0.3245(5) 0.107 Uiso 1 calc R .
C42 C 0.4657(6) 0.5411(6) 0.3893(6) 0.109(4) Uani 1 d . .
H42A H 0.4513(6) 0.5689(6) 0.4193(6) 0.131 Uiso 1 calc R .
C43 C 0.4841(6) 0.4690(7) 0.4027(5) 0.111(4) Uani 1 d . .
H43A H 0.4812(6) 0.4482(7) 0.4413(5) 0.134 Uiso 1 calc R .
C44 C 0.5069(5) 0.4267(4) 0.3593(4) 0.076(2) Uani 1 d . .
H44A H 0.5196(5) 0.3778(4) 0.3683(4) 0.091 Uiso 1 calc R .
C45 C 0.6401(4) 0.4210(3) 0.2648(3) 0.048(2) Uani 1 d . .
C46 C 0.6902(4) 0.3645(4) 0.2864(3) 0.057(2) Uani 1 d . .
H46A H 0.6739(4) 0.3186(4) 0.2942(3) 0.068 Uiso 1 calc R .
C47 C 0.7642(4) 0.3765(5) 0.2964(4) 0.078(2) Uani 1 d . .
H47A H 0.7980(4) 0.3387(5) 0.3117(4) 0.093 Uiso 1 calc R .
C48 C 0.7884(4) 0.4438(5) 0.2838(4) 0.076(2) Uani 1 d . .
H48A H 0.8382(4) 0.4512(5) 0.2896(4) 0.091 Uiso 1 calc R .
C49 C 0.7395(4) 0.4998(4) 0.2630(4) 0.076(2) Uani 1 d . .
H49A H 0.7563(4) 0.5455(4) 0.2552(4) 0.091 Uiso 1 calc R .
C50 C 0.6658(4) 0.4896(4) 0.2533(4) 0.062(2) Uani 1 d . .
H50A H 0.6329(4) 0.5282(4) 0.2392(4) 0.074 Uiso 1 calc R .
C51 C 0.2118(4) 0.2329(4) 0.1279(4) 0.062(2) Uani 1 d . .
C52 C 0.2208(5) 0.2311(5) 0.1936(5) 0.090(3) Uani 1 d . .
H52A H 0.2658(5) 0.2158(5) 0.2228(5) 0.108 Uiso 1 calc R .
C53 C 0.1647(8) 0.2512(7) 0.2174(7) 0.126(5) Uani 1 d . .
H53A H 0.1719(8) 0.2500(7) 0.2623(7) 0.152 Uiso 1 calc R .
C54 C 0.1003(9) 0.2723(7) 0.1757(10) 0.138(6) Uani 1 d . .
H54A H 0.0625(9) 0.2854(7) 0.1920(10) 0.165 Uiso 1 calc R .
C55 C 0.0875(7) 0.2755(7) 0.1090(10) 0.150(6) Uani 1 d . .
H55A H 0.0421(7) 0.2908(7) 0.0806(10) 0.180 Uiso 1 calc R .
C56 C 0.1456(5) 0.2546(6) 0.0853(6) 0.111(4) Uani 1 d . .
H56A H 0.1386(5) 0.2558(6) 0.0405(6) 0.133 Uiso 1 calc R .
C57 C 0.2516(3) 0.1247(3) 0.0490(3) 0.048(2) Uani 1 d . .
C58 C 0.2559(4) 0.1155(4) -0.0135(3) 0.061(2) Uani 1 d . .
H58A H 0.2763(4) 0.1521(4) -0.0324(3) 0.073 Uiso 1 calc R .
C59 C 0.2300(4) 0.0520(4) -0.0481(4) 0.074(2) Uani 1 d . .
H59A H 0.2325(4) 0.0462(4) -0.0903(4) 0.089 Uiso 1 calc R .
C60 C 0.2009(5) -0.0016(4) -0.0207(4) 0.084(2) Uani 1 d . .
H60A H 0.1825(5) -0.0437(4) -0.0445(4) 0.100 Uiso 1 calc R .
C61 C 0.1982(5) 0.0057(4) 0.0419(5) 0.086(3) Uani 1 d . .
H61A H 0.1800(5) -0.0323(4) 0.0611(5) 0.104 Uiso 1 calc R .
C62 C 0.2225(4) 0.0694(4) 0.0764(4) 0.070(2) Uani 1 d . .
H62A H 0.2191(4) 0.0749(4) 0.1183(4) 0.084 Uiso 1 calc R .
N2 N 0.9048(5) 0.2571(5) 0.4101(4) 0.089(2) Uani 1 d . .
O6N O 0.8888(4) 0.3026(4) 0.4443(4) 0.111(2) Uani 1 d . .
O3N O 0.3782(5) -0.1538(4) 0.0794(4) 0.134(3) Uani 1 d . .
N1 N 0.3738(6) -0.2132(6) 0.0994(5) 0.121(3) Uani 1 d . .
O5N O 0.9397(6) 0.2787(5) 0.3736(5) 0.154(4) Uani 1 d . .
O2N O 0.3593(6) -0.2670(5) 0.0610(5) 0.166(4) Uani 1 d . .
O4N O 0.8953(5) 0.1932(5) 0.4132(5) 0.162(4) Uani 1 d . .
O1N O 0.3912(7) -0.2305(7) 0.1573(5) 0.201(5) Uani 1 d . .
O1W O 0.9977(5) 0.1323(5) 0.3379(4) 0.131(3) Uiso 1 d . .
H2W H 1.0398(61) 0.1620(64) 0.3235(51) 0.157 Uiso 1 d . .
H1W H 0.9610(62) 0.1082(62) 0.3549(54) 0.157 Uiso 1 d . .
O1M O 0.2567(10) 0.6444(10) 0.0958(9) 0.147(6) Uiso 0.50 d P .
O2W O 0.1197(11) 0.3296(11) -0.0606(9) 0.170(7) Uiso 0.50 d P .
C1M C 0.1846(20) 0.6776(20) 0.0571(17) 0.184(12) Uiso 0.50 d P .

loop_
_atom_type_symbol
_atom_type_description
_atom_type_scat_dispersion_real
_atom_type_scat_dispersion_imag
_atom_type_scat_source
C C 0.0033 0.0016 'International Tables Vol C Tables 4.2.6.8 and 6.1.1.4'
H H 0.0000 0.0000 'International Tables Vol C Tables 4.2.6.8 and 6.1.1.4'
N N 0.0061 0.0033 'International Tables Vol C Tables 4.2.6.8 and 6.1.1.4'
O O 0.0106 0.0060 'International Tables Vol C Tables 4.2.6.8 and 6.1.1.4'
P P 0.1023 0.0942 'International Tables Vol C Tables 4.2.6.8 and 6.1.1.4'
Pu Pu -9.4100 4.3056 'International Tables Vol C Tables 4.2.6.8 and 6.1.1.4'

loop_
_geom_angle_atom_site_label_1
_geom_angle_atom_site_label_2
_geom_angle_atom_site_label_3
_geom_angle
_geom_angle_site_symmetry_1
_geom_angle_site_symmetry_3
_geom_angle_publ_flag
O1 Pu1 O6 146.29(14) . . ?
O1 Pu1 O3 131.62(14) . . ?
O6 Pu1 O3 79.05(14) . . ?
O1 Pu1 O5 79.13(14) . . ?
O6 Pu1 O5 77.02(13) . . ?
O3 Pu1 O5 146.04(13) . . ?
O1 Pu1 O2 125.26(14) . . ?
O6 Pu1 O2 71.52(13) . . ?
O3 Pu1 O2 72.65(14) . . ?
O5 Pu1 O2 77.11(13) . . ?
O1 Pu1 O4 72.83(14) . . ?
O6 Pu1 O4 76.93(14) . . ?
O3 Pu1 O4 126.34(14) . . ?
O5 Pu1 O4 70.47(14) . . ?
O2 Pu1 O4 138.82(14) . . ?
O1 Pu1 O4C 68.45(14) . . ?
O6 Pu1 O4C 120.21(14) . . ?
O3 Pu1 O4C 72.48(14) . . ?
O5 Pu1 O4C 141.07(15) . . ?
O2 Pu1 O4C 139.6(2) . . ?
O4 Pu1 O4C 79.6(2) . . ?
O1 Pu1 O3C 72.87(15) . . ?
O6 Pu1 O3C 140.07(14) . . ?
O3 Pu1 O3C 69.14(15) . . ?
O5 Pu1 O3C 118.08(14) . . ?
O2 Pu1 O3C 76.29(14) . . ?
O4 Pu1 O3C 141.90(15) . . ?
O4C Pu1 O3C 72.8(2) . . ?
O1 Pu1 O4A 107.60(14) . . ?
O6 Pu1 O4A 71.30(14) . . ?
O3 Pu1 O4A 62.41(14) . . ?
O5 Pu1 O4A 129.34(14) . . ?
O2 Pu1 O4A 125.59(14) . . ?
O4 Pu1 O4A 64.60(14) . . ?
O4C Pu1 O4A 49.0(2) . . ?
O3C Pu1 O4A 111.6(2) . . ?
O1 Pu1 O3A 62.27(14) . . ?
O6 Pu1 O3A 128.61(14) . . ?
O3 Pu1 O3A 108.19(14) . . ?
O5 Pu1 O3A 70.25(14) . . ?
O2 Pu1 O3A 63.40(14) . . ?
O4 Pu1 O3A 124.32(14) . . ?
O4C Pu1 O3A 110.1(2) . . ?
O3C Pu1 O3A 47.83(15) . . ?
O4A Pu1 O3A 157.9(2) . . ?
O1 Pu1 N4 88.59(15) . . ?
O6 Pu1 N4 95.9(2) . . ?
O3 Pu1 N4 63.83(15) . . ?
O5 Pu1 N4 142.3(2) . . ?
O2 Pu1 N4 136.32(15) . . ?
O4 Pu1 N4 71.9(2) . . ?
O4C Pu1 N4 24.26(15) . . ?
O3C Pu1 N4 91.2(2) . . ?
O4A Pu1 N4 24.78(15) . . ?
O3A Pu1 N4 133.7(2) . . ?
O1 P1 C15 110.0(3) . . ?
O1 P1 C21 110.3(3) . . ?
C15 P1 C21 109.0(3) . . ?
O1 P1 C1 113.2(3) . . ?
C15 P1 C1 104.9(3) . . ?
C21 P1 C1 109.3(3) . . ?
O2 P2 C27 110.6(3) . . ?
O2 P2 C33 112.1(3) . . ?
C27 P2 C33 106.1(3) . . ?
O2 P2 C2 111.8(3) . . ?
C27 P2 C2 108.1(3) . . ?
C33 P2 C2 107.9(3) . . ?
O3 P3 C45 109.6(3) . . ?
O3 P3 C39 110.5(3) . . ?
C45 P3 C39 109.1(3) . . ?
O3 P3 C3 113.9(3) . . ?
C45 P3 C3 104.9(3) . . ?
C39 P3 C3 108.6(3) . . ?
O4 P4 C4 112.4(3) . . ?
O4 P4 C51 110.4(3) . . ?
C4 P4 C51 109.3(3) . . ?
O4 P4 C57 112.6(3) . . ?
C4 P4 C57 106.3(3) . . ?
C51 P4 C57 105.5(3) . . ?
O5 N1 C9 118.9(5) . . ?
O5 N1 C5 118.0(4) . . ?
C9 N1 C5 123.0(5) . . ?
O6 N2 C10 118.4(5) . . ?
O6 N2 C14 118.0(5) . . ?
C10 N2 C14 123.6(5) . . ?
O3B N3 O3A 124.5(6) . . ?
O3B N3 O3C 119.1(6) . . ?
O3A N3 O3C 116.3(6) . . ?
O4B N4 O4A 123.5(6) . . ?
O4B N4 O4C 120.4(6) . . ?
O4A N4 O4C 116.1(6) . . ?
O4B N4 Pu1 171.2(5) . . ?
O4A N4 Pu1 64.7(3) . . ?
O4C N4 Pu1 51.7(3) . . ?
P1 O1 Pu1 143.5(3) . . ?
P2 O2 Pu1 144.8(2) . . ?
P3 O3 Pu1 142.6(2) . . ?
P4 O4 Pu1 144.8(2) . . ?
N1 O5 Pu1 129.7(3) . . ?
N2 O6 Pu1 131.3(3) . . ?
N3 O3A Pu1 89.3(4) . . ?
N3 O3C Pu1 106.5(4) . . ?
N4 O4A Pu1 90.5(4) . . ?
N4 O4C Pu1 104.0(4) . . ?
C5 C1 P1 117.1(4) . . ?
C9 C2 P2 114.3(4) . . ?
C14 C3 P3 118.5(4) . . ?
C10 C4 P4 114.4(5) . . ?
N1 C5 C6 118.0(5) . . ?
N1 C5 C1 117.1(5) . . ?
C6 C5 C1 124.7(5) . . ?
C7 C6 C5 120.5(6) . . ?
C6 C7 C8 119.4(6) . . ?
C7 C8 C9 120.8(6) . . ?
N1 C9 C8 118.1(6) . . ?
N1 C9 C2 118.0(5) . . ?
C8 C9 C2 123.9(6) . . ?
N2 C10 C11 118.0(6) . . ?
N2 C10 C4 118.7(5) . . ?
C11 C10 C4 123.2(6) . . ?
C10 C11 C12 120.9(7) . . ?
C13 C12 C11 118.2(7) . . ?
C12 C13 C14 122.0(6) . . ?
N2 C14 C13 117.2(6) . . ?
N2 C14 C3 118.4(5) . . ?
C13 C14 C3 124.2(5) . . ?
C16 C15 C20 119.4(6) . . ?
C16 C15 P1 119.5(5) . . ?
C20 C15 P1 121.1(5) . . ?
C15 C16 C17 118.9(7) . . ?
C18 C17 C16 121.4(8) . . ?
C17 C18 C19 119.7(8) . . ?
C18 C19 C20 120.9(8) . . ?
C19 C20 C15 119.7(8) . . ?
C26 C21 C22 120.1(7) . . ?
C26 C21 P1 117.8(5) . . ?
C22 C21 P1 122.1(6) . . ?
C23 C22 C21 120.6(9) . . ?
C24 C23 C22 119.7(9) . . ?
C23 C24 C25 121.3(9) . . ?
C24 C25 C26 119.3(10) . . ?
C21 C26 C25 118.9(8) . . ?
C28 C27 C32 120.4(6) . . ?
C28 C27 P2 119.0(5) . . ?
C32 C27 P2 120.5(6) . . ?
C29 C28 C27 119.2(8) . . ?
C30 C29 C28 120.2(9) . . ?
C31 C30 C29 120.9(8) . . ?
C30 C31 C32 121.0(8) . . ?
C31 C32 C27 118.3(8) . . ?
C34 C33 C38 119.3(6) . . ?
C34 C33 P2 118.9(5) . . ?
C38 C33 P2 121.6(5) . . ?
C35 C34 C33 120.5(7) . . ?
C36 C35 C34 119.7(7) . . ?
C35 C36 C37 121.2(7) . . ?
C36 C37 C38 120.3(8) . . ?
C37 C38 C33 118.8(7) . . ?
C44 C39 C40 120.0(6) . . ?
C44 C39 P3 117.5(5) . . ?
C40 C39 P3 122.5(5) . . ?
C41 C40 C39 120.6(8) . . ?
C42 C41 C40 119.5(9) . . ?
C41 C42 C43 121.0(9) . . ?
C42 C43 C44 120.6(9) . . ?
C39 C44 C43 118.3(8) . . ?
C46 C45 C50 119.0(6) . . ?
C46 C45 P3 119.5(5) . . ?
C50 C45 P3 121.4(5) . . ?
C47 C46 C45 120.0(7) . . ?
C48 C47 C46 120.3(7) . . ?
C49 C48 C47 120.1(7) . . ?
C48 C49 C50 120.8(7) . . ?
C49 C50 C45 119.9(7) . . ?
C56 C51 C52 119.0(8) . . ?
C56 C51 P4 120.7(7) . . ?
C52 C51 P4 120.2(6) . . ?
C51 C52 C53 121.5(11) . . ?
C54 C53 C52 119.2(13) . . ?
C53 C54 C55 122.4(12) . . ?
C54 C55 C56 117.7(12) . . ?
C51 C56 C55 120.2(11) . . ?
C62 C57 C58 119.0(6) . . ?
C62 C57 P4 117.6(5) . . ?
C58 C57 P4 123.4(5) . . ?
C59 C58 C57 120.2(7) . . ?
C60 C59 C58 120.1(7) . . ?
C59 C60 C61 120.5(7) . . ?
C60 C61 C62 119.9(8) . . ?
C57 C62 C61 120.2(7) . . ?
O4N N2 O6N 124.6(11) . . ?
O4N N2 O5N 118.1(10) . . ?
O6N N2 O5N 117.0(10) . . ?
O3N N1 O1N 125.5(11) . . ?
O3N N1 O2N 120.5(10) . . ?
O1N N1 O2N 113.4(11) . . ?

loop_
_geom_bond_atom_site_label_1
_geom_bond_atom_site_label_2
_geom_bond_distance
_geom_bond_site_symmetry_2
_geom_bond_publ_flag
Pu1 O1 2.310(4) . ?
Pu1 O6 2.338(4) . ?
Pu1 O3 2.339(4) . ?
Pu1 O5 2.346(4) . ?
Pu1 O2 2.357(4) . ?
Pu1 O4 2.382(4) . ?
Pu1 O4C 2.425(4) . ?
Pu1 O3C 2.429(4) . ?
Pu1 O4A 2.710(5) . ?
Pu1 O3A 2.824(5) . ?
Pu1 N4 2.998(6) . ?
P1 O1 1.502(4) . ?
P1 C15 1.784(6) . ?
P1 C21 1.791(7) . ?
P1 C1 1.803(6) . ?
P2 O2 1.499(4) . ?
P2 C27 1.798(6) . ?
P2 C33 1.801(6) . ?
P2 C2 1.810(6) . ?
P3 O3 1.504(4) . ?
P3 C45 1.787(7) . ?
P3 C39 1.805(6) . ?
P3 C3 1.810(6) . ?
P4 O4 1.490(4) . ?
P4 C4 1.794(7) . ?
P4 C51 1.797(7) . ?
P4 C57 1.800(6) . ?
N1 O5 1.334(6) . ?
N1 C9 1.351(7) . ?
N1 C5 1.376(7) . ?
N2 O6 1.343(6) . ?
N2 C10 1.354(8) . ?
N2 C14 1.358(7) . ?
N3 O3B 1.212(7) . ?
N3 O3A 1.233(7) . ?
N3 O3C 1.308(7) . ?
N4 O4B 1.202(7) . ?
N4 O4A 1.256(7) . ?
N4 O4C 1.270(7) . ?
C1 C5 1.502(8) . ?
C2 C9 1.482(8) . ?
C3 C14 1.495(8) . ?
C4 C10 1.504(8) . ?
C5 C6 1.382(8) . ?
C6 C7 1.374(9) . ?
C7 C8 1.382(9) . ?
C8 C9 1.382(8) . ?
C10 C11 1.372(9) . ?
C11 C12 1.395(10) . ?
C12 C13 1.359(10) . ?
C13 C14 1.384(9) . ?
C15 C16 1.385(9) . ?
C15 C20 1.391(9) . ?
C16 C17 1.391(10) . ?
C17 C18 1.351(12) . ?
C18 C19 1.366(12) . ?
C19 C20 1.375(10) . ?
C21 C26 1.372(11) . ?
C21 C22 1.387(9) . ?
C22 C23 1.373(11) . ?
C23 C24 1.352(13) . ?
C24 C25 1.380(14) . ?
C25 C26 1.410(11) . ?
C27 C28 1.391(9) . ?
C27 C32 1.399(10) . ?
C28 C29 1.386(10) . ?
C29 C30 1.380(13) . ?
C30 C31 1.344(13) . ?
C31 C32 1.400(11) . ?
C33 C34 1.385(9) . ?
C33 C38 1.395(9) . ?
C34 C35 1.377(9) . ?
C35 C36 1.353(11) . ?
C36 C37 1.363(12) . ?
C37 C38 1.389(10) . ?
C39 C44 1.376(10) . ?
C39 C40 1.384(9) . ?
C40 C41 1.371(10) . ?
C41 C42 1.341(13) . ?
C42 C43 1.371(14) . ?
C43 C44 1.386(11) . ?
C45 C46 1.383(9) . ?
C45 C50 1.397(9) . ?
C46 C47 1.378(10) . ?
C47 C48 1.372(11) . ?
C48 C49 1.362(11) . ?
C49 C50 1.367(10) . ?
C51 C56 1.361(11) . ?
C51 C52 1.368(11) . ?
C52 C53 1.378(13) . ?
C53 C54 1.33(2) . ?
C54 C55 1.38(2) . ?
C55 C56 1.415(15) . ?
C57 C62 1.374(9) . ?
C57 C58 1.384(9) . ?
C58 C59 1.382(9) . ?
C59 C60 1.352(11) . ?
C60 C61 1.370(11) . ?
C61 C62 1.379(10) . ?
N2 O4N 1.187(10) . ?
N2 O6N 1.213(9) . ?
N2 O5N 1.245(11) . ?
O3N N1 1.182(10) . ?
N1 O1N 1.224(12) . ?
N1 O2N 1.257(10) . ?
O1M C1M 1.49(3) . ?
